data_4066309
loop_
_publ_author_name
'Torres, Olga'
'Mart\'in, Marta'
'Sola, Eduardo'

_publ_section_title
;
 Versatile \k2,\h2-CLigands Assembled at Iridium via [2+2] Oxidative
 Cyclization
;
_journal_issue 14
_journal_name_full Organometallics
_journal_page_first 3201
_journal_paper_doi 10.1021/om100390m
_journal_volume 29
_journal_year 2010
_chemical_formula_moiety 'C27 H35 Ir N O4 P, C H2 Cl2'
_chemical_formula_sum 'C28 H37 Cl2 Ir N O4 P'
_chemical_formula_weight 745.66
_space_group_IT_number 14
_symmetry_cell_setting monoclinic
_symmetry_space_group_name_Hall '-P 2ybc'
_symmetry_space_group_name_H-M 'P 1 21/c 1'
_atom_sites_solution_hydrogens geom
_atom_sites_solution_primary heavy
_atom_sites_solution_secondary difmap
_audit_creation_method SHELXL-97
_cell_angle_alpha 90.00
_cell_angle_beta 95.733(2)
_cell_angle_gamma 90.00
_cell_formula_units_Z 4
_cell_length_a 11.4457(11)
_cell_length_b 12.3481(12)
_cell_length_c 20.3787(19)
_cell_measurement_reflns_used 1602
_cell_measurement_temperature 100.0(2)
_cell_measurement_theta_max 28.82
_cell_measurement_theta_min 2.56
_cell_volume 2865.8(5)
_computing_cell_refinement 'SAINT+ v. 6.01 (Bruker AXS, 2000)'
_computing_data_collection 'SMART v. 5.611 (Bruker AXS, 2000)'
_computing_data_reduction 'SAINT+ v. 6.01 (Bruker AXS, 2000)'
_computing_molecular_graphics 'XP program, SHELXTL v6.10, Bruker2000'
_computing_publication_material 'XCIF program, SHELXTLv6.10,BrukerAXS'
_computing_structure_refinement 'SHELXL-97 (Sheldrick, 1997)'
_computing_structure_solution 'SHELXS-97 (Sheldrick, 1990)'
_diffrn_ambient_temperature 100.0(2)
_diffrn_detector_area_resol_mean 8.26
_diffrn_measured_fraction_theta_full 0.991
_diffrn_measured_fraction_theta_max 0.909
_diffrn_measurement_device_type 'Bruker SMART APEX CCD system'
_diffrn_measurement_method '\w rotations with narrow frames'
_diffrn_radiation_monochromator graphite
_diffrn_radiation_source 'fine-focus sealed tube'
_diffrn_radiation_type MoK\a
_diffrn_radiation_wavelength 0.71073
_diffrn_reflns_av_R_equivalents 0.0961
_diffrn_reflns_av_sigmaI/netI 0.1918
_diffrn_reflns_limit_h_max 15
_diffrn_reflns_limit_h_min -14
_diffrn_reflns_limit_k_max 15
_diffrn_reflns_limit_k_min -15
_diffrn_reflns_limit_l_max 25
_diffrn_reflns_limit_l_min -27
_diffrn_reflns_number 24502
_diffrn_reflns_theta_full 27.50
_diffrn_reflns_theta_max 29.01
_diffrn_reflns_theta_min 1.79
_diffrn_standards_decay_% 'no decay'
_exptl_absorpt_coefficient_mu 4.936
_exptl_absorpt_correction_T_max 0.778
_exptl_absorpt_correction_T_min 0.660
_exptl_absorpt_correction_type multi-scan
_exptl_absorpt_process_details
;
  SADABS: Area-Detector Absorption Correction. (1996)  Bruker-AXS 
  within SAINT+ package, v. 6.01.
;
_exptl_crystal_colour colorless
_exptl_crystal_density_diffrn 1.728
_exptl_crystal_density_method 'not measured'
_exptl_crystal_description needle
_exptl_crystal_F_000 1480
_exptl_crystal_size_max 0.16
_exptl_crystal_size_mid 0.02
_exptl_crystal_size_min 0.02
_refine_diff_density_max 1.530
_refine_diff_density_min -1.157
_refine_diff_density_rms 0.155
_refine_ls_extinction_method none
_refine_ls_goodness_of_fit_ref 0.630
_refine_ls_hydrogen_treatment mixed
_refine_ls_matrix_type full
_refine_ls_number_parameters 354
_refine_ls_number_reflns 6917
_refine_ls_number_restraints 4
_refine_ls_restrained_S_all 0.630
_refine_ls_R_factor_all 0.0969
_refine_ls_R_factor_gt 0.0406
_refine_ls_shift/su_max 0.005
_refine_ls_shift/su_mean 0.000
_refine_ls_structure_factor_coef Fsqd
_refine_ls_weighting_details 'calc w=1/[\s^2^(Fo^2^)+(0.0078P)^2^+0.0000P] where P=(Fo^2^+2Fc^2^)/3'
_refine_ls_weighting_scheme calc
_refine_ls_wR_factor_gt 0.0543
_refine_ls_wR_factor_ref 0.0640
_reflns_number_gt 3772
_reflns_number_total 6917
_reflns_threshold_expression >2sigma(I)
_cod_data_source_file om100390m_si_001.cif
_cod_data_source_block marta90s
_cod_original_sg_symbol_H-M 'P 21/c'
_cod_database_code 4066309

loop_
_symmetry_equiv_pos_as_xyz
'x, y, z'
'-x, y+1/2, -z+1/2'
'-x, -y, -z'
'x, -y-1/2, z-1/2'

loop_
_atom_site_label
_atom_site_type_symbol
_atom_site_fract_x
_atom_site_fract_y
_atom_site_fract_z
_atom_site_U_iso_or_equiv
_atom_site_adp_type
_atom_site_occupancy
_atom_site_symmetry_multiplicity
_atom_site_calc_flag
_atom_site_refinement_flags
Ir1 Ir 0.18194(2) 0.012885(19) 0.721386(13) 0.01725(7) Uani 1 1 d .
P1 P 0.14455(16) -0.16266(13) 0.69030(9) 0.0197(4) Uani 1 1 d .
O1 O 0.6262(3) -0.0232(3) 0.6886(2) 0.0247(11) Uani 1 1 d .
O2 O 0.5212(4) -0.0338(3) 0.5887(2) 0.0218(11) Uani 1 1 d .
O3 O 0.2973(4) 0.1314(3) 0.5717(2) 0.0206(11) Uani 1 1 d .
O4 O 0.2336(4) -0.0378(3) 0.5474(2) 0.0248(12) Uani 1 1 d .
N1 N 0.0561(5) 0.0850(4) 0.6496(3) 0.0207(14) Uani 1 1 d .
C1 C 0.3193(7) -0.0369(4) 0.7878(3) 0.0220(16) Uani 1 1 d D
H1 H 0.315(6) -0.105(3) 0.784(3) 0.026 Uiso 1 1 d D
C2 C 0.4377(5) -0.0033(6) 0.7605(3) 0.0201(14) Uani 1 1 d D
H2 H 0.493(4) -0.044(4) 0.778(3) 0.024 Uiso 1 1 d D
C3 C 0.4724(6) 0.1141(5) 0.7780(3) 0.0227(17) Uani 1 1 d .
H3A H 0.4695 0.1247 0.8259 0.027 Uiso 1 1 calc R
H3B H 0.5546 0.1258 0.7683 0.027 Uiso 1 1 calc R
C4 C 0.3942(6) 0.1993(5) 0.7407(3) 0.0260(18) Uani 1 1 d .
H4A H 0.4137 0.2708 0.7609 0.031 Uiso 1 1 calc R
H4B H 0.4147 0.2020 0.6947 0.031 Uiso 1 1 calc R
C5 C 0.2625(6) 0.1832(5) 0.7389(3) 0.0199(16) Uani 1 1 d D
H5 H 0.234(5) 0.217(4) 0.7031(17) 0.024 Uiso 1 1 d D
C6 C 0.2006(6) 0.1571(5) 0.7897(4) 0.0248(18) Uani 1 1 d D
H6 H 0.130(5) 0.187(5) 0.791(3) 0.030 Uiso 1 1 d D
C7 C 0.2546(6) 0.1204(5) 0.8565(3) 0.0242(17) Uani 1 1 d .
H7A H 0.1944 0.1241 0.8881 0.029 Uiso 1 1 calc R
H7B H 0.3188 0.1707 0.8721 0.029 Uiso 1 1 calc R
C8 C 0.3037(5) 0.0049(5) 0.8563(3) 0.0213(14) Uani 1 1 d .
H8A H 0.3806 0.0032 0.8833 0.026 Uiso 1 1 calc R
H8B H 0.2499 -0.0441 0.8773 0.026 Uiso 1 1 calc R
C9 C 0.3130(5) 0.0088(5) 0.6592(3) 0.0186(14) Uani 1 1 d .
C10 C 0.4216(5) -0.0098(5) 0.6862(3) 0.0173(14) Uani 1 1 d .
C11 C 0.5249(5) -0.0233(5) 0.6477(3) 0.0200(15) Uani 1 1 d .
C12 C 0.7317(5) -0.0376(5) 0.6565(3) 0.0292(18) Uani 1 1 d .
H12A H 0.7346 -0.1118 0.6398 0.044 Uiso 1 1 calc R
H12B H 0.8004 -0.0242 0.6882 0.044 Uiso 1 1 calc R
H12C H 0.7317 0.0135 0.6197 0.044 Uiso 1 1 calc R
C13 C 0.2809(5) 0.0261(5) 0.5865(3) 0.0193(15) Uani 1 1 d .
C14 C 0.2535(6) 0.1622(5) 0.5056(3) 0.0316(19) Uani 1 1 d .
H14A H 0.3053 0.1331 0.4744 0.047 Uiso 1 1 calc R
H14B H 0.2514 0.2414 0.5022 0.047 Uiso 1 1 calc R
H14C H 0.1741 0.1332 0.4953 0.047 Uiso 1 1 calc R
C15 C 0.0010(6) 0.1343(5) 0.6111(3) 0.0222(17) Uani 1 1 d .
C16 C -0.0708(6) 0.2022(6) 0.5636(3) 0.038(2) Uani 1 1 d .
H16A H -0.1253 0.2456 0.5869 0.057 Uiso 1 1 calc R
H16B H -0.1155 0.1559 0.5310 0.057 Uiso 1 1 calc R
H16C H -0.0196 0.2504 0.5411 0.057 Uiso 1 1 calc R
C17 C 0.1144(6) -0.2504(5) 0.7575(3) 0.0247(18) Uani 1 1 d .
H17A H 0.0889 -0.3214 0.7400 0.037 Uiso 1 1 calc R
H17B H 0.0522 -0.2185 0.7811 0.037 Uiso 1 1 calc R
H17C H 0.1857 -0.2590 0.7879 0.037 Uiso 1 1 calc R
C18 C 0.0207(6) -0.1802(5) 0.6291(3) 0.0239(18) Uani 1 1 d .
H18A H 0.0350 -0.1409 0.5888 0.036 Uiso 1 1 calc R
H18B H -0.0503 -0.1518 0.6461 0.036 Uiso 1 1 calc R
H18C H 0.0101 -0.2574 0.6190 0.036 Uiso 1 1 calc R
C19 C 0.2598(6) -0.2348(5) 0.6554(3) 0.0239(18) Uani 1 1 d .
H19A H 0.2359 -0.3103 0.6475 0.036 Uiso 1 1 calc R
H19B H 0.3314 -0.2325 0.6861 0.036 Uiso 1 1 calc R
H19C H 0.2749 -0.2010 0.6136 0.036 Uiso 1 1 calc R
C20 C 0.0509(5) -0.0088(5) 0.7824(3) 0.0202(15) Uani 1 1 d .
C21 C -0.0254(5) -0.0155(5) 0.8182(3) 0.0222(15) Uani 1 1 d .
C22 C -0.1154(6) -0.0206(5) 0.8644(3) 0.0245(16) Uani 1 1 d .
C23 C -0.0929(6) 0.0209(6) 0.9282(3) 0.0359(19) Uani 1 1 d .
H23 H -0.0186 0.0525 0.9415 0.043 Uiso 1 1 calc R
C24 C -0.1773(6) 0.0169(6) 0.9725(3) 0.044(2) Uani 1 1 d .
H24 H -0.1596 0.0451 1.0157 0.053 Uiso 1 1 calc R
C25 C -0.2849(6) -0.0267(5) 0.9551(3) 0.0314(18) Uani 1 1 d .
H25 H -0.3419 -0.0288 0.9859 0.038 Uiso 1 1 calc R
C26 C -0.3106(6) -0.0676(5) 0.8930(4) 0.0308(19) Uani 1 1 d .
H26 H -0.3850 -0.0995 0.8805 0.037 Uiso 1 1 calc R
C27 C -0.2271(6) -0.0621(5) 0.8486(3) 0.0232(17) Uani 1 1 d .
H27 H -0.2473 -0.0880 0.8051 0.028 Uiso 1 1 calc R
C28 C 0.5689(6) 0.1881(5) 0.5226(3) 0.0307(19) Uani 1 1 d .
H28A H 0.6344 0.1482 0.5054 0.037 Uiso 1 1 calc R
H28B H 0.5018 0.1376 0.5233 0.037 Uiso 1 1 calc R
Cl1 Cl 0.52814(18) 0.29652(15) 0.47042(9) 0.0407(5) Uani 1 1 d .
Cl2 Cl 0.61295(17) 0.23238(15) 0.60400(9) 0.0356(5) Uani 1 1 d .

loop_
_atom_site_aniso_label
_atom_site_aniso_U_11
_atom_site_aniso_U_22
_atom_site_aniso_U_33
_atom_site_aniso_U_23
_atom_site_aniso_U_13
_atom_site_aniso_U_12
Ir1 0.01468(13) 0.02028(13) 0.01726(12) 0.00062(14) 0.00389(9) 0.00105(15)
P1 0.0157(11) 0.0249(10) 0.0185(11) 0.0019(8) 0.0020(8) -0.0010(8)
O1 0.013(2) 0.033(3) 0.030(3) -0.006(2) 0.007(2) 0.002(2)
O2 0.020(3) 0.031(3) 0.015(3) -0.002(2) 0.004(2) 0.001(2)
O3 0.026(3) 0.023(3) 0.013(3) 0.002(2) 0.003(2) -0.003(2)
O4 0.022(3) 0.032(3) 0.019(3) -0.003(2) -0.001(2) -0.006(2)
N1 0.011(3) 0.030(3) 0.023(4) -0.003(3) 0.014(3) -0.003(3)
C1 0.039(4) 0.013(3) 0.015(4) 0.002(3) 0.009(3) -0.002(4)
C2 0.012(3) 0.030(4) 0.019(4) -0.005(3) 0.004(3) 0.003(3)
C3 0.018(4) 0.034(4) 0.017(4) -0.009(3) 0.007(3) -0.007(3)
C4 0.023(5) 0.024(4) 0.031(5) -0.001(3) 0.005(4) -0.007(3)
C5 0.019(4) 0.022(4) 0.019(4) 0.000(3) 0.007(3) 0.007(3)
C6 0.020(5) 0.021(4) 0.033(5) 0.003(3) 0.004(4) 0.004(3)
C7 0.016(4) 0.037(4) 0.020(4) -0.005(3) 0.000(3) -0.002(3)
C8 0.026(4) 0.024(4) 0.014(3) -0.001(3) 0.004(3) -0.002(3)
C9 0.023(4) 0.008(3) 0.024(4) 0.002(3) -0.001(3) 0.001(3)
C10 0.021(4) 0.010(3) 0.022(3) -0.002(3) 0.005(3) -0.004(3)
C11 0.015(4) 0.012(3) 0.033(4) 0.000(3) 0.006(3) -0.005(3)
C12 0.019(4) 0.038(5) 0.031(4) 0.000(3) 0.007(3) 0.004(3)
C13 0.009(3) 0.028(4) 0.021(4) 0.001(3) 0.006(3) 0.005(3)
C14 0.032(5) 0.043(5) 0.020(4) 0.009(3) 0.001(4) 0.002(4)
C15 0.016(4) 0.034(4) 0.018(4) -0.003(3) 0.009(3) -0.001(3)
C16 0.038(5) 0.049(5) 0.027(5) -0.002(4) -0.001(4) 0.018(4)
C17 0.021(4) 0.031(4) 0.024(4) 0.004(3) 0.008(3) -0.005(3)
C18 0.023(5) 0.024(4) 0.025(4) -0.001(3) 0.003(4) 0.004(3)
C19 0.012(4) 0.022(4) 0.039(5) 0.002(3) 0.010(4) -0.002(3)
C20 0.024(4) 0.016(3) 0.020(4) 0.007(3) -0.001(3) 0.009(3)
C21 0.021(4) 0.021(4) 0.025(4) 0.001(3) 0.004(3) 0.004(3)
C22 0.026(4) 0.024(4) 0.025(4) 0.003(3) 0.008(3) 0.004(3)
C23 0.037(5) 0.044(5) 0.026(4) -0.004(4) -0.001(4) -0.006(4)
C24 0.052(5) 0.053(5) 0.031(5) 0.000(4) 0.020(4) 0.003(5)
C25 0.027(4) 0.035(4) 0.035(5) 0.005(4) 0.014(4) 0.004(4)
C26 0.021(5) 0.037(4) 0.035(5) 0.006(4) 0.004(4) -0.003(3)
C27 0.024(5) 0.025(4) 0.021(4) 0.000(3) 0.006(3) -0.001(3)
C28 0.032(5) 0.033(4) 0.026(5) -0.004(3) 0.001(4) 0.007(3)
Cl1 0.0475(15) 0.0387(12) 0.0365(13) 0.0099(9) 0.0071(11) 0.0030(10)
Cl2 0.0385(13) 0.0398(12) 0.0283(12) -0.0096(9) 0.0020(10) -0.0041(9)

loop_
_atom_type_symbol
_atom_type_description
_atom_type_scat_dispersion_real
_atom_type_scat_dispersion_imag
_atom_type_scat_source
C C 0.0033 0.0016 'International Tables Vol C Tables 4.2.6.8 and 6.1.1.4'
H H 0.0000 0.0000 'International Tables Vol C Tables 4.2.6.8 and 6.1.1.4'
N N 0.0061 0.0033 'International Tables Vol C Tables 4.2.6.8 and 6.1.1.4'
O O 0.0106 0.0060 'International Tables Vol C Tables 4.2.6.8 and 6.1.1.4'
P P 0.1023 0.0942 'International Tables Vol C Tables 4.2.6.8 and 6.1.1.4'
Ir Ir -1.4442 7.9887 'International Tables Vol C Tables 4.2.6.8 and 6.1.1.4'
Cl Cl 0.1484 0.1585 'International Tables Vol C Tables 4.2.6.8 and 6.1.1.4'

loop_
_geom_angle_atom_site_label_1
_geom_angle_atom_site_label_2
_geom_angle_atom_site_label_3
_geom_angle
C9 Ir1 C20 171.1(2)
C9 Ir1 C1 80.9(3)
C20 Ir1 C1 96.8(3)
C9 Ir1 N1 94.1(2)
C20 Ir1 N1 89.2(2)
C1 Ir1 N1 171.3(2)
C9 Ir1 C6 111.7(3)
C20 Ir1 C6 76.1(3)
C1 Ir1 C6 79.2(2)
N1 Ir1 C6 96.3(2)
C9 Ir1 P1 86.21(18)
C20 Ir1 P1 85.20(19)
C1 Ir1 P1 90.47(16)
N1 Ir1 P1 96.32(15)
C6 Ir1 P1 157.26(19)
C9 Ir1 C5 79.2(2)
C20 Ir1 C5 109.2(3)
C1 Ir1 C5 84.5(2)
N1 Ir1 C5 87.6(2)
C6 Ir1 C5 34.4(2)
P1 Ir1 C5 165.17(18)
C19 P1 C18 102.9(3)
C19 P1 C17 101.9(3)
C18 P1 C17 104.8(3)
C19 P1 Ir1 117.1(2)
C18 P1 Ir1 114.7(2)
C17 P1 Ir1 113.8(2)
C11 O1 C12 115.1(5)
C13 O3 C14 114.8(5)
C15 N1 Ir1 170.3(6)
C8 C1 C2 114.9(5)
C8 C1 Ir1 110.5(5)
C2 C1 Ir1 108.4(4)
C8 C1 H1 115(5)
C2 C1 H1 106(5)
Ir1 C1 H1 101(5)
C10 C2 C3 106.7(5)
C10 C2 C1 108.6(5)
C3 C2 C1 112.4(5)
C10 C2 H2 113(4)
C3 C2 H2 107(4)
C1 C2 H2 109(4)
C4 C3 C2 114.1(5)
C4 C3 H3A 108.7
C2 C3 H3A 108.7
C4 C3 H3B 108.7
C2 C3 H3B 108.7
H3A C3 H3B 107.6
C5 C4 C3 116.9(5)
C5 C4 H4A 108.1
C3 C4 H4A 108.1
C5 C4 H4B 108.1
C3 C4 H4B 108.1
H4A C4 H4B 107.3
C6 C5 C4 127.5(6)
C6 C5 Ir1 70.7(4)
C4 C5 Ir1 120.2(4)
C6 C5 H5 125(4)
C4 C5 H5 104(4)
Ir1 C5 H5 101(4)
C5 C6 C7 124.3(7)
C5 C6 Ir1 75.0(4)
C7 C6 Ir1 108.9(4)
C5 C6 H6 118(4)
C7 C6 H6 113(4)
Ir1 C6 H6 108(4)
C6 C7 C8 113.2(5)
C6 C7 H7A 108.9
C8 C7 H7A 108.9
C6 C7 H7B 108.9
C8 C7 H7B 108.9
H7A C7 H7B 107.7
C1 C8 C7 113.4(5)
C1 C8 H8A 108.9
C7 C8 H8A 108.9
C1 C8 H8B 108.9
C7 C8 H8B 108.9
H8A C8 H8B 107.7
C10 C9 C13 123.9(5)
C10 C9 Ir1 117.3(4)
C13 C9 Ir1 118.8(4)
C9 C10 C11 124.1(5)
C9 C10 C2 114.9(5)
C11 C10 C2 120.6(5)
O2 C11 O1 123.7(6)
O2 C11 C10 125.8(6)
O1 C11 C10 110.5(5)
O1 C12 H12A 109.5
O1 C12 H12B 109.5
H12A C12 H12B 109.5
O1 C12 H12C 109.5
H12A C12 H12C 109.5
H12B C12 H12C 109.5
O4 C13 O3 122.9(6)
O4 C13 C9 127.2(6)
O3 C13 C9 109.3(5)
O3 C14 H14A 109.5
O3 C14 H14B 109.5
H14A C14 H14B 109.5
O3 C14 H14C 109.5
H14A C14 H14C 109.5
H14B C14 H14C 109.5
N1 C15 C16 177.4(8)
C15 C16 H16A 109.5
C15 C16 H16B 109.5
H16A C16 H16B 109.5
C15 C16 H16C 109.5
H16A C16 H16C 109.5
H16B C16 H16C 109.5
P1 C17 H17A 109.5
P1 C17 H17B 109.5
H17A C17 H17B 109.5
P1 C17 H17C 109.5
H17A C17 H17C 109.5
H17B C17 H17C 109.5
P1 C18 H18A 109.5
P1 C18 H18B 109.5
H18A C18 H18B 109.5
P1 C18 H18C 109.5
H18A C18 H18C 109.5
H18B C18 H18C 109.5
P1 C19 H19A 109.5
P1 C19 H19B 109.5
H19A C19 H19B 109.5
P1 C19 H19C 109.5
H19A C19 H19C 109.5
H19B C19 H19C 109.5
C21 C20 Ir1 176.5(6)
C20 C21 C22 177.3(7)
C27 C22 C23 115.5(6)
C27 C22 C21 124.1(6)
C23 C22 C21 120.4(6)
C24 C23 C22 121.1(7)
C24 C23 H23 119.4
C22 C23 H23 119.4
C25 C24 C23 121.1(7)
C25 C24 H24 119.5
C23 C24 H24 119.5
C24 C25 C26 119.6(7)
C24 C25 H25 120.2
C26 C25 H25 120.2
C25 C26 C27 119.3(7)
C25 C26 H26 120.4
C27 C26 H26 120.4
C26 C27 C22 123.4(7)
C26 C27 H27 118.3
C22 C27 H27 118.3
Cl1 C28 Cl2 111.6(3)
Cl1 C28 H28A 109.3
Cl2 C28 H28A 109.3
Cl1 C28 H28B 109.3
Cl2 C28 H28B 109.3
H28A C28 H28B 108.0

loop_
_geom_bond_atom_site_label_1
_geom_bond_atom_site_label_2
_geom_bond_distance
Ir1 C9 2.059(6)
Ir1 C20 2.059(6)
Ir1 C1 2.063(7)
Ir1 N1 2.142(6)
Ir1 C6 2.257(7)
Ir1 P1 2.2867(17)
Ir1 C5 2.310(7)
P1 C19 1.796(6)
P1 C18 1.806(6)
P1 C17 1.807(6)
O1 C11 1.359(6)
O1 C12 1.441(6)
O2 C11 1.206(7)
O3 C13 1.352(7)
O3 C14 1.441(7)
O4 C13 1.210(7)
N1 C15 1.133(8)
C1 C8 1.517(8)
C1 C2 1.571(9)
C1 H1 0.84(3)
C2 C10 1.509(7)
C2 C3 1.535(8)
C2 H2 0.85(4)
C3 C4 1.533(8)
C3 H3A 0.9900
C3 H3B 0.9900
C4 C5 1.516(9)
C4 H4A 0.9900
C4 H4B 0.9900
C5 C6 1.351(9)
C5 H5 0.875(10)
C6 C7 1.508(9)
C6 H6 0.89(6)
C7 C8 1.533(8)
C7 H7A 0.9900
C7 H7B 0.9900
C8 H8A 0.9900
C8 H8B 0.9900
C9 C10 1.329(7)
C9 C13 1.504(8)
C10 C11 1.491(8)
C12 H12A 0.9800
C12 H12B 0.9800
C12 H12C 0.9800
C14 H14A 0.9800
C14 H14B 0.9800
C14 H14C 0.9800
C15 C16 1.469(9)
C16 H16A 0.9800
C16 H16B 0.9800
C16 H16C 0.9800
C17 H17A 0.9800
C17 H17B 0.9800
C17 H17C 0.9800
C18 H18A 0.9800
C18 H18B 0.9800
C18 H18C 0.9800
C19 H19A 0.9800
C19 H19B 0.9800
C19 H19C 0.9800
C20 C21 1.196(7)
C21 C22 1.463(8)
C22 C27 1.385(8)
C22 C23 1.399(8)
C23 C24 1.387(8)
C23 H23 0.9500
C24 C25 1.358(9)
C24 H24 0.9500
C25 C26 1.367(8)
C25 H25 0.9500
C26 C27 1.381(9)
C26 H26 0.9500
C27 H27 0.9500
C28 Cl1 1.744(6)
C28 Cl2 1.771(6)
C28 H28A 0.9900
C28 H28B 0.9900
